data_4501869
loop_
_publ_author_name
'Paisner, Kathryn'
'Zakharov, Lev N.'
'Doxsee, Kenneth M.'

_publ_section_title
;
 A Robust Thiourea Synthon for Crystal Engineering
;
_journal_issue 8
_journal_name_full 'Crystal Growth &amp; Design'
_journal_page_first 3757
_journal_paper_doi 10.1021/cg100589n
_journal_volume 10
_journal_year 2010
_chemical_formula_sum 'C18 H38 N6 S2'
_chemical_formula_weight 402.66
_chemical_name_systematic
;

 ?

;
_space_group_IT_number 14
_symmetry_cell_setting monoclinic
_symmetry_space_group_name_Hall '-P 2yn'
_symmetry_space_group_name_H-M 'P 1 21/n 1'
_atom_sites_solution_hydrogens difmap
_atom_sites_solution_primary direct
_atom_sites_solution_secondary difmap
_audit_creation_method SHELXLTL
_cell_angle_alpha 90.00
_cell_angle_beta 102.1330(10)
_cell_angle_gamma 90.00
_cell_formula_units_Z 4
_cell_length_a 11.6092(12)
_cell_length_b 14.2683(15)
_cell_length_c 13.8136(15)
_cell_measurement_reflns_used 8911
_cell_measurement_temperature 173(2)
_cell_measurement_theta_max 27.88
_cell_measurement_theta_min 2.29
_cell_volume 2237.0(4)
_computing_cell_refinement 'Bruker SMART'
_computing_data_collection 'Bruker SMART'
_computing_data_reduction 'Bruker SAINT'
_computing_molecular_graphics 'Bruker SHELXTL'
_computing_publication_material 'Bruker SHELXTL'
_computing_structure_refinement 'Bruker SHELXTL'
_computing_structure_solution 'Bruker SHELXTL'
_diffrn_ambient_temperature 173(2)
_diffrn_measured_fraction_theta_full 1.000
_diffrn_measured_fraction_theta_max 1.000
_diffrn_measurement_device_type 'Bruker Apex CCD area detector'
_diffrn_measurement_method 'phi and omega scans'
_diffrn_radiation_monochromator graphite
_diffrn_radiation_source 'fine-focus sealed tube'
_diffrn_radiation_type MoK\a
_diffrn_radiation_wavelength 0.71073
_diffrn_reflns_av_R_equivalents 0.0337
_diffrn_reflns_av_sigmaI/netI 0.0247
_diffrn_reflns_limit_h_max 14
_diffrn_reflns_limit_h_min -14
_diffrn_reflns_limit_k_max 18
_diffrn_reflns_limit_k_min -18
_diffrn_reflns_limit_l_max 17
_diffrn_reflns_limit_l_min -17
_diffrn_reflns_number 24732
_diffrn_reflns_theta_full 27.00
_diffrn_reflns_theta_max 27.00
_diffrn_reflns_theta_min 2.08
_exptl_absorpt_coefficient_mu 0.253
_exptl_absorpt_correction_T_max 0.9419
_exptl_absorpt_correction_T_min 0.9101
_exptl_absorpt_correction_type multi-scan
_exptl_absorpt_process_details SADABS
_exptl_crystal_colour colorless
_exptl_crystal_density_diffrn 1.196
_exptl_crystal_density_method 'not measured'
_exptl_crystal_description block
_exptl_crystal_F_000 880
_exptl_crystal_size_max 0.38
_exptl_crystal_size_mid 0.35
_exptl_crystal_size_min 0.24
_refine_diff_density_max 0.310
_refine_diff_density_min -0.185
_refine_diff_density_rms 0.044
_refine_ls_extinction_method none
_refine_ls_goodness_of_fit_ref 1.049
_refine_ls_hydrogen_treatment refall
_refine_ls_matrix_type full
_refine_ls_number_parameters 387
_refine_ls_number_reflns 4886
_refine_ls_number_restraints 0
_refine_ls_restrained_S_all 1.049
_refine_ls_R_factor_all 0.0394
_refine_ls_R_factor_gt 0.0336
_refine_ls_shift/su_max 0.001
_refine_ls_shift/su_mean 0.000
_refine_ls_structure_factor_coef Fsqd
_refine_ls_weighting_details 'calc w=1/[\s^2^(Fo^2^)+(0.0557P)^2^+0.3860P] where P=(Fo^2^+2Fc^2^)/3'
_refine_ls_weighting_scheme calc
_refine_ls_wR_factor_gt 0.0907
_refine_ls_wR_factor_ref 0.0968
_reflns_number_gt 4276
_reflns_number_total 4886
_reflns_threshold_expression >2sigma(I)
_cod_data_source_file cg100589n_si_002.cif
_cod_data_source_block di-i-propyl_(1c)
_cod_depositor_comments
;
The following automatic conversions were performed:

'_symmetry_cell_setting' value 'Monoclinic' changed to 'monoclinic'
according to /home/saulius/struct/CIF-dictionaries/cif_core.dic
dictionary named 'cif_core.dic' version 2.4.2 from 2011-04-26.

Automatic conversion script
Id: cif_fix_values 1715 2011-07-08 13:25:40Z adriana 
;
_cod_original_sg_symbol_H-M P2(1)/n
_cod_database_code 4501869

loop_
_symmetry_equiv_pos_as_xyz
'x, y, z'
'-x+1/2, y+1/2, -z+1/2'
'-x, -y, -z'
'x-1/2, -y-1/2, z-1/2'

loop_
_atom_site_label
_atom_site_type_symbol
_atom_site_fract_x
_atom_site_fract_y
_atom_site_fract_z
_atom_site_U_iso_or_equiv
_atom_site_adp_type
_atom_site_occupancy
_atom_site_symmetry_multiplicity
_atom_site_calc_flag
S1 S 0.79202(3) 1.08159(2) 0.44760(2) 0.02840(10) Uani 1 1 d
S2 S 0.43841(3) 0.19507(3) 0.30954(3) 0.04129(12) Uani 1 1 d
N1 N 0.74232(10) 0.69141(8) 0.40897(8) 0.0295(2) Uani 1 1 d
N2 N 0.53367(9) 0.57648(7) 0.34197(7) 0.0268(2) Uani 1 1 d
N3 N 0.75910(9) 0.89746(8) 0.42469(8) 0.0289(2) Uani 1 1 d
N4 N 0.60245(9) 0.99130(8) 0.35477(8) 0.0288(2) Uani 1 1 d
N5 N 0.49568(9) 0.37537(8) 0.30782(8) 0.0287(2) Uani 1 1 d
N6 N 0.63072(10) 0.28029(8) 0.40694(8) 0.0293(2) Uani 1 1 d
C1 C 0.72318(12) 0.63706(10) 0.31714(10) 0.0333(3) Uani 1 1 d
C2 C 0.59344(12) 0.62621(10) 0.27354(10) 0.0321(3) Uani 1 1 d
C3 C 0.55343(13) 0.62967(10) 0.43522(10) 0.0339(3) Uani 1 1 d
C4 C 0.68298(13) 0.64358(10) 0.47873(10) 0.0353(3) Uani 1 1 d
C5 C 0.86955(12) 0.70161(10) 0.45039(12) 0.0369(3) Uani 1 1 d
C6 C 0.89845(13) 0.78472(10) 0.52017(11) 0.0377(3) Uani 1 1 d
C7 C 0.88296(11) 0.87903(10) 0.46784(11) 0.0325(3) Uani 1 1 d
C8 C 0.71337(10) 0.98320(9) 0.40678(8) 0.0242(2) Uani 1 1 d
C9 C 0.51882(11) 0.91544(9) 0.32150(10) 0.0289(3) Uani 1 1 d
C10 C 0.45099(14) 0.89081(12) 0.40092(12) 0.0412(3) Uani 1 1 d
C11 C 0.43651(13) 0.94525(12) 0.22542(11) 0.0382(3) Uani 1 1 d
C12 C 0.40615(12) 0.56927(10) 0.29991(10) 0.0321(3) Uani 1 1 d
C13 C 0.37669(12) 0.49941(10) 0.21472(10) 0.0323(3) Uani 1 1 d
C14 C 0.38038(12) 0.39769(10) 0.24621(10) 0.0325(3) Uani 1 1 d
C15 C 0.52675(11) 0.28967(9) 0.34266(9) 0.0280(3) Uani 1 1 d
C16 C 0.71897(11) 0.35359(9) 0.43542(9) 0.0282(3) Uani 1 1 d
C17 C 0.79060(15) 0.36754(13) 0.35661(13) 0.0444(4) Uani 1 1 d
C18 C 0.79661(13) 0.32778(11) 0.53490(11) 0.0373(3) Uani 1 1 d
H3N H 0.7195(14) 0.8503(12) 0.4054(11) 0.039(4) Uiso 1 1 d
H4N H 0.5747(14) 1.0468(12) 0.3503(11) 0.037(4) Uiso 1 1 d
H5N H 0.5365(14) 0.4215(11) 0.3299(11) 0.035(4) Uiso 1 1 d
H6N H 0.6539(13) 0.2275(12) 0.4185(11) 0.036(4) Uiso 1 1 d
H1A H 0.7605(14) 0.5730(11) 0.3302(11) 0.036(4) Uiso 1 1 d
H1B H 0.7592(14) 0.6694(11) 0.2718(11) 0.039(4) Uiso 1 1 d
H2A H 0.5535(14) 0.6914(12) 0.2577(11) 0.041(4) Uiso 1 1 d
H2B H 0.5822(13) 0.5933(11) 0.2135(12) 0.036(4) Uiso 1 1 d
H3A H 0.5139(13) 0.6920(11) 0.4240(10) 0.033(4) Uiso 1 1 d
H3B H 0.5178(13) 0.5945(11) 0.4799(11) 0.034(4) Uiso 1 1 d
H4A H 0.7199(13) 0.5825(11) 0.4971(11) 0.032(4) Uiso 1 1 d
H4B H 0.6910(13) 0.6809(12) 0.5393(11) 0.038(4) Uiso 1 1 d
H5A H 0.9111(15) 0.7113(11) 0.3960(12) 0.045(4) Uiso 1 1 d
H5B H 0.8990(14) 0.6434(12) 0.4829(11) 0.040(4) Uiso 1 1 d
H6A H 0.8494(14) 0.7808(11) 0.5730(12) 0.041(4) Uiso 1 1 d
H6B H 0.9817(15) 0.7786(11) 0.5543(11) 0.042(4) Uiso 1 1 d
H7A H 0.9282(15) 0.8797(12) 0.4144(12) 0.048(5) Uiso 1 1 d
H7B H 0.9103(14) 0.9275(11) 0.5110(11) 0.037(4) Uiso 1 1 d
H9 H 0.5636(13) 0.8626(10) 0.3077(10) 0.031(4) Uiso 1 1 d
H10A H 0.3927(16) 0.8381(13) 0.3763(13) 0.055(5) Uiso 1 1 d
H10B H 0.4102(15) 0.9452(13) 0.4162(12) 0.048(5) Uiso 1 1 d
H10C H 0.5048(15) 0.8721(11) 0.4614(12) 0.045(4) Uiso 1 1 d
H11A H 0.3886(14) 0.9963(12) 0.2376(11) 0.040(4) Uiso 1 1 d
H11B H 0.3852(16) 0.8921(12) 0.2011(13) 0.047(4) Uiso 1 1 d
H11C H 0.4780(17) 0.9631(13) 0.1766(13) 0.057(5) Uiso 1 1 d
H12A H 0.3774(14) 0.6317(12) 0.2780(11) 0.038(4) Uiso 1 1 d
H12B H 0.3686(14) 0.5509(11) 0.3536(12) 0.041(4) Uiso 1 1 d
H13A H 0.4278(13) 0.5089(10) 0.1698(11) 0.032(4) Uiso 1 1 d
H13B H 0.2976(14) 0.5124(11) 0.1775(11) 0.041(4) Uiso 1 1 d
H14A H 0.3676(14) 0.3549(12) 0.1888(12) 0.045(4) Uiso 1 1 d
H14B H 0.3200(13) 0.3849(10) 0.2825(11) 0.032(4) Uiso 1 1 d
H16 H 0.6759(12) 0.4114(10) 0.4428(10) 0.028(4) Uiso 1 1 d
H17A H 0.8489(18) 0.4165(14) 0.3759(14) 0.062(6) Uiso 1 1 d
H17B H 0.7438(15) 0.3829(12) 0.2934(13) 0.047(5) Uiso 1 1 d
H17C H 0.8329(15) 0.3111(13) 0.3512(12) 0.048(5) Uiso 1 1 d
H18A H 0.8391(14) 0.2711(12) 0.5288(11) 0.042(4) Uiso 1 1 d
H18B H 0.8510(15) 0.3770(12) 0.5569(12) 0.046(5) Uiso 1 1 d
H18C H 0.7483(15) 0.3182(13) 0.5852(12) 0.051(5) Uiso 1 1 d

loop_
_atom_site_aniso_label
_atom_site_aniso_U_11
_atom_site_aniso_U_22
_atom_site_aniso_U_33
_atom_site_aniso_U_23
_atom_site_aniso_U_13
_atom_site_aniso_U_12
S1 0.02524(17) 0.02589(17) 0.03241(18) 0.00001(12) 0.00227(12) -0.00310(11)
S2 0.0370(2) 0.02841(19) 0.0503(2) -0.00067(15) -0.00946(16) -0.00438(14)
N1 0.0292(6) 0.0274(5) 0.0295(5) -0.0026(4) 0.0007(4) 0.0009(4)
N2 0.0287(5) 0.0275(5) 0.0244(5) -0.0014(4) 0.0059(4) 0.0010(4)
N3 0.0219(5) 0.0262(6) 0.0353(6) -0.0045(5) -0.0013(4) -0.0002(4)
N4 0.0228(5) 0.0250(6) 0.0362(6) -0.0009(4) 0.0003(4) 0.0005(4)
N5 0.0249(5) 0.0273(6) 0.0305(5) -0.0010(4) -0.0022(4) 0.0003(4)
N6 0.0272(5) 0.0244(6) 0.0331(6) -0.0001(4) -0.0012(4) 0.0010(4)
C1 0.0342(7) 0.0353(7) 0.0313(7) -0.0056(6) 0.0090(5) -0.0036(6)
C2 0.0350(7) 0.0363(7) 0.0247(6) -0.0015(5) 0.0053(5) -0.0044(6)
C3 0.0414(8) 0.0342(7) 0.0279(6) -0.0046(5) 0.0116(6) -0.0015(6)
C4 0.0452(8) 0.0336(7) 0.0249(6) -0.0023(5) 0.0022(6) -0.0010(6)
C5 0.0304(7) 0.0301(7) 0.0455(8) -0.0017(6) -0.0028(6) 0.0064(5)
C6 0.0313(7) 0.0387(8) 0.0371(7) -0.0037(6) -0.0067(6) 0.0055(6)
C7 0.0225(6) 0.0312(7) 0.0399(7) -0.0061(6) -0.0024(5) 0.0018(5)
C8 0.0229(6) 0.0284(6) 0.0214(5) 0.0002(4) 0.0051(4) -0.0002(5)
C9 0.0213(6) 0.0281(6) 0.0357(7) -0.0056(5) 0.0026(5) 0.0002(5)
C10 0.0339(7) 0.0443(9) 0.0458(9) 0.0067(7) 0.0094(6) -0.0030(7)
C11 0.0257(7) 0.0503(9) 0.0359(7) -0.0059(7) 0.0002(6) -0.0002(6)
C12 0.0279(7) 0.0308(7) 0.0374(7) 0.0014(5) 0.0064(5) 0.0047(5)
C13 0.0271(7) 0.0361(7) 0.0303(7) 0.0041(5) -0.0019(5) 0.0013(5)
C14 0.0258(6) 0.0344(7) 0.0334(7) 0.0014(6) -0.0029(5) 0.0003(5)
C15 0.0275(6) 0.0292(6) 0.0264(6) -0.0023(5) 0.0037(5) 0.0007(5)
C16 0.0231(6) 0.0266(6) 0.0337(6) -0.0037(5) 0.0034(5) 0.0013(5)
C17 0.0373(8) 0.0480(9) 0.0513(9) 0.0072(7) 0.0170(7) 0.0032(7)
C18 0.0320(7) 0.0384(8) 0.0372(7) -0.0062(6) -0.0028(6) 0.0027(6)

loop_
_atom_type_symbol
_atom_type_description
_atom_type_scat_dispersion_real
_atom_type_scat_dispersion_imag
_atom_type_scat_source
C C 0.0033 0.0016 'International Tables Vol C Tables 4.2.6.8 and 6.1.1.4'
H H 0.0000 0.0000 'International Tables Vol C Tables 4.2.6.8 and 6.1.1.4'
N N 0.0061 0.0033 'International Tables Vol C Tables 4.2.6.8 and 6.1.1.4'
S S 0.1246 0.1234 'International Tables Vol C Tables 4.2.6.8 and 6.1.1.4'

loop_
_geom_angle_atom_site_label_1
_geom_angle_atom_site_label_2
_geom_angle_atom_site_label_3
_geom_angle
C1 N1 C4 108.45(10)
C1 N1 C5 110.23(11)
C4 N1 C5 111.21(11)
C2 N2 C3 107.86(10)
C2 N2 C12 110.55(10)
C3 N2 C12 109.85(10)
C8 N3 C7 124.02(11)
C8 N3 H3N 120.9(12)
C7 N3 H3N 114.7(12)
C8 N4 C9 127.15(11)
C8 N4 H4N 115.1(11)
C9 N4 H4N 116.7(11)
C15 N5 C14 123.64(11)
C15 N5 H5N 120.2(11)
C14 N5 H5N 115.0(11)
C15 N6 C16 126.01(11)
C15 N6 H6N 116.1(11)
C16 N6 H6N 115.5(11)
N1 C1 C2 110.95(11)
N1 C1 H1A 110.0(9)
C2 C1 H1A 109.5(9)
N1 C1 H1B 108.0(10)
C2 C1 H1B 109.3(10)
H1A C1 H1B 109.1(13)
N2 C2 C1 111.11(11)
N2 C2 H2A 108.5(9)
C1 C2 H2A 110.8(9)
N2 C2 H2B 109.3(9)
C1 C2 H2B 110.3(9)
H2A C2 H2B 106.8(12)
N2 C3 C4 112.03(11)
N2 C3 H3A 110.0(8)
C4 C3 H3A 109.4(9)
N2 C3 H3B 106.7(9)
C4 C3 H3B 110.0(9)
H3A C3 H3B 108.7(12)
N1 C4 C3 111.46(11)
N1 C4 H4A 110.1(9)
C3 C4 H4A 109.3(9)
N1 C4 H4B 109.6(9)
C3 C4 H4B 108.6(9)
H4A C4 H4B 107.7(12)
N1 C5 C6 113.10(11)
N1 C5 H5A 109.2(10)
C6 C5 H5A 107.2(10)
N1 C5 H5B 108.7(9)
C6 C5 H5B 111.4(9)
H5A C5 H5B 107.0(13)
C7 C6 C5 113.62(12)
C7 C6 H6A 111.2(9)
C5 C6 H6A 109.2(9)
C7 C6 H6B 108.2(9)
C5 C6 H6B 107.3(9)
H6A C6 H6B 107.0(12)
N3 C7 C6 111.19(11)
N3 C7 H7A 108.9(10)
C6 C7 H7A 109.6(10)
N3 C7 H7B 107.7(10)
C6 C7 H7B 111.4(9)
H7A C7 H7B 108.0(14)
N3 C8 N4 118.53(11)
N3 C8 S1 121.91(9)
N4 C8 S1 119.56(9)
N4 C9 C10 110.78(11)
N4 C9 C11 108.69(11)
C10 C9 C11 111.59(12)
N4 C9 H9 107.0(9)
C10 C9 H9 110.3(9)
C11 C9 H9 108.3(9)
C9 C10 H10A 109.7(10)
C9 C10 H10B 109.2(10)
H10A C10 H10B 110.3(14)
C9 C10 H10C 110.4(10)
H10A C10 H10C 110.2(14)
H10B C10 H10C 107.0(14)
C9 C11 H11A 110.0(9)
C9 C11 H11B 107.9(10)
H11A C11 H11B 108.5(14)
C9 C11 H11C 112.2(11)
H11A C11 H11C 108.9(15)
H11B C11 H11C 109.2(15)
N2 C12 C13 113.14(11)
N2 C12 H12A 107.9(9)
C13 C12 H12A 110.5(9)
N2 C12 H12B 107.0(9)
C13 C12 H12B 110.4(9)
H12A C12 H12B 107.7(13)
C14 C13 C12 114.63(11)
C14 C13 H13A 109.8(9)
C12 C13 H13A 109.9(9)
C14 C13 H13B 107.5(10)
C12 C13 H13B 108.5(9)
H13A C13 H13B 106.1(12)
N5 C14 C13 110.08(11)
N5 C14 H14A 107.3(10)
C13 C14 H14A 111.9(10)
N5 C14 H14B 109.5(9)
C13 C14 H14B 110.6(9)
H14A C14 H14B 107.4(13)
N5 C15 N6 117.74(11)
N5 C15 S2 121.89(10)
N6 C15 S2 120.36(10)
N6 C16 C17 111.14(12)
N6 C16 C18 108.60(11)
C17 C16 C18 111.73(12)
N6 C16 H16 106.6(8)
C17 C16 H16 109.4(8)
C18 C16 H16 109.1(8)
C16 C17 H17A 110.7(12)
C16 C17 H17B 113.3(10)
H17A C17 H17B 108.5(15)
C16 C17 H17C 108.3(10)
H17A C17 H17C 106.8(15)
H17B C17 H17C 109.0(14)
C16 C18 H18A 110.0(9)
C16 C18 H18B 109.7(10)
H18A C18 H18B 109.3(14)
C16 C18 H18C 110.6(10)
H18A C18 H18C 108.9(14)
H18B C18 H18C 108.3(14)

loop_
_geom_bond_atom_site_label_1
_geom_bond_atom_site_label_2
_geom_bond_distance
S1 C8 1.7047(12)
S2 C15 1.6987(13)
N1 C1 1.4634(16)
N1 C4 1.4656(18)
N1 C5 1.4748(17)
N2 C2 1.4678(16)
N2 C3 1.4709(16)
N2 C12 1.4759(17)
N3 C8 1.3358(16)
N3 C7 1.4601(16)
N3 H3N 0.826(17)
N4 C8 1.3412(16)
N4 C9 1.4622(16)
N4 H4N 0.853(17)
N5 C15 1.3357(16)
N5 C14 1.4623(16)
N5 H5N 0.831(16)
N6 C15 1.3464(16)
N6 C16 1.4590(16)
N6 H6N 0.805(17)
C1 C2 1.5080(19)
C1 H1A 1.011(16)
C1 H1B 0.944(16)
C2 H2A 1.041(16)
C2 H2B 0.938(16)
C3 C4 1.511(2)
C3 H3A 0.997(15)
C3 H3B 0.954(15)
C4 H4A 0.981(15)
C4 H4B 0.980(16)
C5 C6 1.521(2)
C5 H5A 0.984(17)
C5 H5B 0.971(17)
C6 C7 1.520(2)
C6 H6A 1.017(16)
C6 H6B 0.986(17)
C7 H7A 0.991(17)
C7 H7B 0.924(16)
C9 C10 1.520(2)
C9 C11 1.5239(19)
C9 H9 0.958(15)
C10 H10A 1.020(19)
C10 H10B 0.955(18)
C10 H10C 0.970(17)
C11 H11A 0.952(17)
C11 H11B 0.979(18)
C11 H11C 0.943(19)
C12 C13 1.5252(19)
C12 H12A 0.977(16)
C12 H12B 0.971(17)
C13 C14 1.5132(19)
C13 H13A 0.954(15)
C13 H13B 0.971(16)
C14 H14A 0.987(17)
C14 H14B 0.961(15)
C16 C17 1.516(2)
C16 C18 1.5218(18)
C16 H16 0.981(15)
C17 H17A 0.97(2)
C17 H17B 0.953(17)
C17 H17C 0.955(18)
C18 H18A 0.960(17)
C18 H18B 0.950(18)
C18 H18C 0.990(17)

loop_
_geom_hbond_atom_site_label_D
_geom_hbond_atom_site_label_H
_geom_hbond_atom_site_label_A
_geom_hbond_distance_DH
_geom_hbond_distance_HA
_geom_hbond_distance_DA
_geom_hbond_angle_DHA
_geom_hbond_site_symmetry_A
N6 H6N S1 0.805(17) 2.606(17) 3.3790(12) 161.4(14) 1_545
N3 H3N N1 0.826(17) 2.282(17) 2.9514(16) 138.4(15) .
N4 H4N S2 0.853(17) 2.630(17) 3.4598(12) 164.5(14) 1_565
N5 H5N N2 0.831(16) 2.218(16) 2.9264(15) 143.2(14) .

loop_
_geom_torsion_atom_site_label_1
_geom_torsion_atom_site_label_2
_geom_torsion_atom_site_label_3
_geom_torsion_atom_site_label_4
_geom_torsion
C4 N1 C1 C2 58.23(14)
C5 N1 C1 C2 -179.81(11)
C3 N2 C2 C1 57.89(14)
C12 N2 C2 C1 178.01(11)
N1 C1 C2 N2 -60.83(15)
C2 N2 C3 C4 -56.41(14)
C12 N2 C3 C4 -176.97(11)
C1 N1 C4 C3 -56.50(15)
C5 N1 C4 C3 -177.86(11)
N2 C3 C4 N1 57.44(15)
C1 N1 C5 C6 158.00(12)
C4 N1 C5 C6 -81.69(15)
N1 C5 C6 C7 -71.81(17)
C8 N3 C7 C6 154.79(12)
C5 C6 C7 N3 67.26(16)
C7 N3 C8 N4 171.02(12)
C7 N3 C8 S1 -8.72(17)
C9 N4 C8 N3 6.05(19)
C9 N4 C8 S1 -174.21(10)
C8 N4 C9 C10 87.22(16)
C8 N4 C9 C11 -149.83(12)
C2 N2 C12 C13 72.47(14)
C3 N2 C12 C13 -168.61(11)
N2 C12 C13 C14 77.88(15)
C15 N5 C14 C13 -176.74(12)
C12 C13 C14 N5 -55.86(16)
C14 N5 C15 N6 -173.18(12)
C14 N5 C15 S2 5.78(18)
C16 N6 C15 N5 -6.34(19)
C16 N6 C15 S2 174.68(10)
C15 N6 C16 C17 -78.71(16)
C15 N6 C16 C18 157.99(12)

loop_
_cod_related_entry_id
_cod_related_entry_database
_cod_related_entry_code
1 ChemSpider 30661356
